data_1576816
loop_
_publ_author_name
'Ye, Yuan-Ji'
'Wei, Xiang-Long'
'Yang, Xi'
'Chen, Yu-Dong'
'Weng, Ming-Cen'
'Chen, Hong-Ming'
'Lin, Mei-Jin'

_publ_section_title
;
 Color-tunable hot-exciton organic glassy supramolecular scintillators
 enabled by host-guest co-melting.
;
_journal_issue 18
_journal_name_full 'Chemical science'
_journal_page_first 9297
_journal_page_last 9310
_journal_paper_doi 10.1039/d6sc00159a
_journal_volume 17
_journal_year 2026
_chemical_formula_moiety 'C36 H28 N2 S'
_chemical_formula_sum 'C36 H30 N2 S'
_chemical_formula_weight 522.68
_space_group_crystal_system triclinic
_space_group_IT_number 2
_space_group_name_Hall '-P 1'
_space_group_name_H-M_alt 'P -1'
_atom_sites_solution_hydrogens geom
_atom_sites_solution_primary dual
_audit_creation_date 2025-10-03
_audit_creation_method
;
Olex2 1.5
(compiled 2025.07.13 svn.rb7424aed for OlexSys, GUI svn.r7314)
;
_audit_update_record
;
2025-10-03 deposited with the CCDC.	2026-03-04 downloaded from the CCDC.
;
_cell_angle_alpha 107.883(4)
_cell_angle_beta 93.526(4)
_cell_angle_gamma 102.120(4)
_cell_formula_units_Z 2
_cell_length_a 8.9366(5)
_cell_length_b 11.8199(6)
_cell_length_c 13.6415(6)
_cell_measurement_reflns_used 6335
_cell_measurement_temperature 293(2)
_cell_measurement_theta_max 29.5630
_cell_measurement_theta_min 2.7450
_cell_volume 1328.42(12)
_computing_cell_refinement 'CrysAlisPro 1.171.39.28b (Rigaku OD, 2015)'
_computing_data_collection 'CrysAlisPro 1.171.39.28b (Rigaku OD, 2015)'
_computing_data_reduction 'CrysAlisPro 1.171.39.28b (Rigaku OD, 2015)'
_computing_molecular_graphics 'Olex2 1.5 (Dolomanov et al., 2009)'
_computing_publication_material 'Olex2 1.5 (Dolomanov et al., 2009)'
_computing_structure_refinement 'SHELXL 2019/3 (Sheldrick, 2015)'
_computing_structure_solution 'SHELXT 2018/2 (Sheldrick, 2018)'
_diffrn_ambient_temperature 293(2)
_diffrn_detector 'CCD plate'
_diffrn_measured_fraction_theta_full 0.998
_diffrn_measured_fraction_theta_max 0.832
_diffrn_measurement_details
;
List of Runs (angles in degrees, time in seconds):

  # Type    Start    End  Width  t~exp~   \w     \q     \k     \f   Frames
#--------------------------------------------------------------------------
  1  \w    -43.00 -17.00   0.50    4.00    --   -9.40  52.00  55.00   52
  2  \w    -85.00 -55.00   0.50    4.00    --   -9.40  52.00  55.00   60
  3  \w     62.00  88.00   0.50    4.00    --    5.00  52.00  55.00   52
  4  \w    -52.00   6.00   0.50    4.00    --    5.00  52.00  55.00  116
  5  \w    -99.00  80.00   0.50    4.00    --   -9.40  55.00-120.00  358
  6  \w    -33.00  80.00   0.50    4.00    --   -9.40  55.00 -60.00  226
  7  \w      1.00  37.00   0.50    4.00    --   -9.40  55.00   0.00   72
  8  \w    -79.00 -48.00   0.50    4.00    --   -9.40  55.00   0.00   62
  9  \w    -98.00 -40.00   0.50    4.00    --   -9.40  55.00 -60.00  116
 10  \w    -14.00  80.00   0.50    4.00    --   -9.40  55.00  90.00  188
 11  \w     -3.00  22.00   0.50    4.00    --   -9.40  43.00  30.00   50
 12  \w     55.00  80.00   0.50    4.00    --   -9.40  52.00  55.00   50
;
_diffrn_measurement_device 'four-circle diffractometer'
_diffrn_measurement_device_type 'XtaLAB AFC11 (RCD3): quarter-chi single'
_diffrn_measurement_method '\w scans'
_diffrn_orient_matrix_type 'CrysAlisPro convention (1999,Acta A55,543-557)'
_diffrn_orient_matrix_UB_11 0.0481198000
_diffrn_orient_matrix_UB_12 0.0149893000
_diffrn_orient_matrix_UB_13 -0.0358845000
_diffrn_orient_matrix_UB_21 0.0031659000
_diffrn_orient_matrix_UB_22 0.0629801000
_diffrn_orient_matrix_UB_23 0.0242324000
_diffrn_orient_matrix_UB_31 0.0662399000
_diffrn_orient_matrix_UB_32 0.0054623000
_diffrn_orient_matrix_UB_33 0.0341451000
_diffrn_radiation_monochromator graphite
_diffrn_radiation_probe x-ray
_diffrn_radiation_type 'Mo K\a'
_diffrn_radiation_wavelength 0.71073
_diffrn_reflns_av_R_equivalents 0.1002
_diffrn_reflns_av_unetI/netI 0.0973
_diffrn_reflns_Laue_measured_fraction_full 0.998
_diffrn_reflns_Laue_measured_fraction_max 0.832
_diffrn_reflns_limit_h_max 11
_diffrn_reflns_limit_h_min -11
_diffrn_reflns_limit_k_max 16
_diffrn_reflns_limit_k_min -15
_diffrn_reflns_limit_l_max 17
_diffrn_reflns_limit_l_min -18
_diffrn_reflns_number 23344
_diffrn_reflns_point_group_measured_fraction_full 0.998
_diffrn_reflns_point_group_measured_fraction_max 0.832
_diffrn_reflns_theta_full 25.242
_diffrn_reflns_theta_max 29.567
_diffrn_reflns_theta_min 2.627
_diffrn_source 'fine-focus sealed X-ray tube'
_diffrn_source_type 'Enhance (Mo) X-ray Source'
_exptl_absorpt_coefficient_mu 0.151
_exptl_absorpt_correction_T_max 1.00000
_exptl_absorpt_correction_T_min 0.23501
_exptl_absorpt_correction_type multi-scan
_exptl_absorpt_process_details
;
CrysAlisPro 1.171.39.28b (Rigaku Oxford Diffraction, 2015)
Empirical absorption correction using spherical harmonics,
 implemented in SCALE3 ABSPACK scaling algorithm.
;
_exptl_crystal_colour 'clear light yellow'
_exptl_crystal_colour_lustre clear
_exptl_crystal_colour_modifier light
_exptl_crystal_colour_primary yellow
_exptl_crystal_density_diffrn 1.307
_exptl_crystal_description block
_exptl_crystal_F_000 552
_refine_diff_density_max 0.295
_refine_diff_density_min -0.451
_refine_diff_density_rms 0.067
_refine_ls_extinction_coef 0.0064(19)
_refine_ls_extinction_expression Fc^*^=kFc[1+0.001xFc^2^\l^3^/sin(2\q)]^-1/4^
_refine_ls_extinction_method 'SHELXL-2019/2 (Sheldrick 2019)'
_refine_ls_goodness_of_fit_ref 0.996
_refine_ls_hydrogen_treatment constr
_refine_ls_matrix_type full
_refine_ls_number_parameters 357
_refine_ls_number_reflns 6209
_refine_ls_number_restraints 0
_refine_ls_restrained_S_all 0.996
_refine_ls_R_factor_all 0.0901
_refine_ls_R_factor_gt 0.0558
_refine_ls_shift/su_max 0.001
_refine_ls_shift/su_mean 0.000
_refine_ls_structure_factor_coef Fsqd
_refine_ls_weighting_details 'w=1/[\s^2^(Fo^2^)+(0.0738P)^2^] where P=(Fo^2^+2Fc^2^)/3'
_refine_ls_weighting_scheme calc
_refine_ls_wR_factor_gt 0.1347
_refine_ls_wR_factor_ref 0.1511
_reflns_Friedel_coverage 0.000
_reflns_number_gt 4171
_reflns_number_total 6209
_reflns_threshold_expression 'I > 2\s(I)'
_cod_data_source_file d6sc00159a2.cif
_cod_data_source_block zjq
_cod_depositor_comments 'Adding full bibliography for 1576813--1576816.cif.'
_cod_database_code 1576816
_shelx_shelxl_version_number 2019/3
_shelx_space_group_comment
;
The symmetry employed for this shelxl refinement is uniquely defined
by the following loop, which should always be used as a source of
symmetry information in preference to the above space-group names.
They are only intended as comments.
;
_olex2_refinement_description
;
1. Fixed Uiso
 At 1.2 times of:
  All C(H) groups
 At 1.5 times of:
  All C(H,H,H) groups
2.a Aromatic/amide H refined with riding coordinates:
 C005(H005), C007(H007), C00F(H00F), C00I(H00I), C00J(H00J), C00M(H00M),
 C00P(H00P), C00Q(H00Q), C00R(H00R), C00T(H00T), C00U(H00U), C00V(H00V),
 C00W(H00W), C011(H011), C012(H012), C013(H013)
2.b Idealised Me refined as rotating group:
 C00X(H00A,H00B,H00C), C00Y(H00D,H00E,H00G), C00Z(H00H,H00K,H00L), C010(H01A,
 H01B,H01C)
;
_olex2_submission_special_instructions 'No special instructions were received'
_oxdiff_exptl_absorpt_empirical_details
;
Empirical correction (ABSPACK) includes:
- Absorption correction using spherical harmonics
- Frame scaling
;
_oxdiff_exptl_absorpt_empirical_full_max 7.708
_oxdiff_exptl_absorpt_empirical_full_min 0.507

loop_
_space_group_symop_operation_xyz
'x, y, z'
'-x, -y, -z'

loop_
_atom_site_label
_atom_site_type_symbol
_atom_site_fract_x
_atom_site_fract_y
_atom_site_fract_z
_atom_site_U_iso_or_equiv
_atom_site_adp_type
_atom_site_occupancy
_atom_site_site_symmetry_order
_atom_site_calc_flag
_atom_site_refinement_flags_posn
_atom_site_refinement_flags_adp
_atom_site_refinement_flags_occupancy
_atom_site_disorder_assembly
_atom_site_disorder_group
S001 S 0.30465(5) 0.52318(5) 0.52008(4) 0.03124(17) Uani 1 1 d . . . . .
N002 N 0.17045(17) 0.59435(15) 0.54853(12) 0.0264(4) Uani 1 1 d . . . . .
N003 N 0.39658(17) 0.59573(15) 0.45075(12) 0.0264(4) Uani 1 1 d . . . . .
C004 C -0.03683(19) 0.77124(16) 0.56715(14) 0.0217(4) Uani 1 1 d . . . . .
C005 C -0.03697(19) 0.74634(17) 0.66130(14) 0.0226(4) Uani 1 1 d . . . . .
H005 H 0.045371 0.721360 0.686080 0.027 Uiso 1 1 calc R U . . .
C006 C 0.09627(19) 0.76673(17) 0.50741(14) 0.0217(4) Uani 1 1 d . . . . .
C007 C -0.1643(2) 0.80555(17) 0.53036(14) 0.0235(4) Uani 1 1 d . . . . .
H007 H -0.165960 0.820696 0.467362 0.028 Uiso 1 1 calc R U . . .
C008 C 0.6966(2) 0.70071(17) 0.24567(14) 0.0218(4) Uani 1 1 d . . . . .
C009 C -0.16023(19) 0.75910(17) 0.71728(14) 0.0214(4) Uani 1 1 d . . . . .
C00A C 0.19108(19) 0.68191(17) 0.50301(13) 0.0218(4) Uani 1 1 d . . . . .
C00B C 0.7776(2) 0.81899(17) 0.25384(14) 0.0223(4) Uani 1 1 d . . . . .
C00C C -0.28566(19) 0.79466(16) 0.67918(14) 0.0230(4) Uani 1 1 d . . . . .
C00D C 0.3639(2) 0.77079(17) 0.39416(14) 0.0232(4) Uani 1 1 d . . . . .
C00E C 0.5056(2) 0.78348(17) 0.34251(14) 0.0233(4) Uani 1 1 d . . . . .
C00F C 0.5621(2) 0.68245(18) 0.28950(14) 0.0239(4) Uani 1 1 d . . . . .
H00F H 0.509253 0.603601 0.283941 0.029 Uiso 1 1 calc R U . . .
C00G C 0.32165(19) 0.68232(17) 0.44576(14) 0.0219(4) Uani 1 1 d . . . . .
C00H C 0.9207(2) 0.81069(17) 0.20711(14) 0.0225(4) Uani 1 1 d . . . . .
C00I C 0.1388(2) 0.84662(18) 0.45385(14) 0.0249(4) Uani 1 1 d . . . . .
H00I H 0.079484 0.902404 0.453416 0.030 Uiso 1 1 calc R U . . .
C00J C -0.2881(2) 0.81737(17) 0.58595(14) 0.0245(4) Uani 1 1 d . . . . .
H00J H -0.371841 0.840367 0.560617 0.029 Uiso 1 1 calc R U . . .
C00K C 0.9240(2) 0.68686(18) 0.16972(14) 0.0234(4) Uani 1 1 d . . . . .
C00L C -0.1825(2) 0.74104(18) 0.82154(14) 0.0260(4) Uani 1 1 d . . . . .
C00M C 0.5880(2) 0.90084(18) 0.34920(15) 0.0276(4) Uani 1 1 d . . . . .
H00M H 0.551058 0.968107 0.384123 0.033 Uiso 1 1 calc R U . . .
C00N C -0.3944(2) 0.80627(17) 0.75601(15) 0.0264(4) Uani 1 1 d . . . . .
C00O C 0.7787(2) 0.60519(17) 0.18626(14) 0.0241(4) Uani 1 1 d . . . . .
C00P C 0.7226(2) 0.91969(18) 0.30545(15) 0.0265(4) Uani 1 1 d . . . . .
H00P H 0.775377 0.998391 0.310487 0.032 Uiso 1 1 calc R U . . .
C00Q C 0.2684(2) 0.84868(18) 0.39912(14) 0.0250(4) Uani 1 1 d . . . . .
H00Q H 0.289855 0.905864 0.364743 0.030 Uiso 1 1 calc R U . . .
C00R C 1.0422(2) 0.90156(18) 0.20068(14) 0.0265(4) Uani 1 1 d . . . . .
H00R H 1.039478 0.983570 0.226011 0.032 Uiso 1 1 calc R U . . .
C00S C -0.3323(2) 0.78119(18) 0.84151(15) 0.0279(4) Uani 1 1 d . . . . .
C00T C 1.0513(2) 0.65412(19) 0.12566(15) 0.0291(5) Uani 1 1 d . . . . .
H00T H 1.054924 0.572297 0.100447 0.035 Uiso 1 1 calc R U . . .
C00U C 1.1728(2) 0.7454(2) 0.11993(16) 0.0314(5) Uani 1 1 d . . . . .
H00U H 1.259146 0.724387 0.091623 0.038 Uiso 1 1 calc R U . . .
C00V C 1.1678(2) 0.86766(19) 0.15570(15) 0.0297(5) Uani 1 1 d . . . . .
H00V H 1.249385 0.927308 0.149441 0.036 Uiso 1 1 calc R U . . .
C00W C -0.5320(2) 0.8432(2) 0.75662(18) 0.0358(5) Uani 1 1 d . . . . .
H00W H -0.573918 0.858206 0.699118 0.043 Uiso 1 1 calc R U . . .
C00X C 0.6813(2) 0.52391(19) 0.08279(16) 0.0348(5) Uani 1 1 d . . . . .
H00A H 0.589118 0.475294 0.095764 0.052 Uiso 1 1 calc R U . . .
H00B H 0.739665 0.471039 0.042924 0.052 Uiso 1 1 calc R U . . .
H00C H 0.653878 0.574380 0.044709 0.052 Uiso 1 1 calc R U . . .
C00Y C 0.8150(2) 0.5258(2) 0.25028(17) 0.0351(5) Uani 1 1 d . . . . .
H00D H 0.880070 0.576888 0.313741 0.053 Uiso 1 1 calc R U . . .
H00E H 0.867229 0.467225 0.211077 0.053 Uiso 1 1 calc R U . . .
H00G H 0.720563 0.483466 0.266159 0.053 Uiso 1 1 calc R U . . .
C00Z C -0.2052(2) 0.6049(2) 0.81088(18) 0.0383(5) Uani 1 1 d . . . . .
H00H H -0.289288 0.556829 0.757154 0.057 Uiso 1 1 calc R U . . .
H00K H -0.228125 0.593626 0.875575 0.057 Uiso 1 1 calc R U . . .
H00L H -0.112466 0.579324 0.793251 0.057 Uiso 1 1 calc R U . . .
C010 C -0.0493(2) 0.8188(2) 0.90682(16) 0.0415(6) Uani 1 1 d . . . . .
H01A H 0.042454 0.790393 0.891731 0.062 Uiso 1 1 calc R U . . .
H01B H -0.074783 0.812006 0.972471 0.062 Uiso 1 1 calc R U . . .
H01C H -0.031881 0.902831 0.909920 0.062 Uiso 1 1 calc R U . . .
C011 C -0.4072(3) 0.7948(2) 0.92889(18) 0.0399(5) Uani 1 1 d . . . . .
H011 H -0.367192 0.777985 0.986014 0.048 Uiso 1 1 calc R U . . .
C012 C -0.6054(3) 0.8572(2) 0.8443(2) 0.0444(6) Uani 1 1 d . . . . .
H012 H -0.697356 0.882341 0.846038 0.053 Uiso 1 1 calc R U . . .
C013 C -0.5433(3) 0.8340(2) 0.9294(2) 0.0476(6) Uani 1 1 d . . . . .
H013 H -0.593610 0.844954 0.988108 0.057 Uiso 1 1 calc R U . . .

loop_
_atom_site_aniso_label
_atom_site_aniso_U_11
_atom_site_aniso_U_22
_atom_site_aniso_U_33
_atom_site_aniso_U_23
_atom_site_aniso_U_13
_atom_site_aniso_U_12
S001 0.0295(3) 0.0302(3) 0.0446(4) 0.0213(2) 0.0156(2) 0.0130(2)
N002 0.0244(8) 0.0272(9) 0.0316(9) 0.0137(7) 0.0088(7) 0.0075(7)
N003 0.0257(8) 0.0251(9) 0.0317(9) 0.0117(7) 0.0096(7) 0.0076(7)
C004 0.0214(9) 0.0210(10) 0.0228(10) 0.0069(8) 0.0055(7) 0.0051(8)
C005 0.0180(9) 0.0257(10) 0.0258(11) 0.0104(8) 0.0022(7) 0.0062(8)
C006 0.0199(9) 0.0255(10) 0.0190(10) 0.0069(8) 0.0017(7) 0.0049(8)
C007 0.0242(9) 0.0267(10) 0.0207(10) 0.0096(8) 0.0030(7) 0.0059(8)
C008 0.0235(9) 0.0221(10) 0.0201(10) 0.0078(8) 0.0036(7) 0.0049(8)
C009 0.0214(9) 0.0209(10) 0.0214(10) 0.0074(8) 0.0031(7) 0.0032(7)
C00A 0.0197(9) 0.0237(10) 0.0199(10) 0.0062(8) 0.0024(7) 0.0019(8)
C00B 0.0222(9) 0.0267(10) 0.0198(10) 0.0108(8) 0.0045(7) 0.0044(8)
C00C 0.0194(9) 0.0198(10) 0.0288(11) 0.0067(8) 0.0062(7) 0.0035(7)
C00D 0.0212(9) 0.0265(10) 0.0212(10) 0.0076(8) 0.0045(7) 0.0041(8)
C00E 0.0226(9) 0.0274(11) 0.0210(10) 0.0094(8) 0.0040(7) 0.0058(8)
C00F 0.0248(9) 0.0238(10) 0.0234(10) 0.0094(8) 0.0043(7) 0.0036(8)
C00G 0.0193(9) 0.0249(10) 0.0197(10) 0.0058(8) 0.0024(7) 0.0043(8)
C00H 0.0235(9) 0.0265(10) 0.0181(10) 0.0086(8) 0.0043(7) 0.0050(8)
C00I 0.0250(9) 0.0273(11) 0.0263(11) 0.0109(8) 0.0048(8) 0.0106(8)
C00J 0.0193(9) 0.0273(10) 0.0278(11) 0.0110(8) 0.0012(7) 0.0052(8)
C00K 0.0244(9) 0.0258(10) 0.0206(10) 0.0087(8) 0.0056(7) 0.0050(8)
C00L 0.0246(9) 0.0302(11) 0.0255(11) 0.0123(9) 0.0078(8) 0.0057(8)
C00M 0.0302(10) 0.0258(11) 0.0302(11) 0.0103(9) 0.0094(8) 0.0108(8)
C00N 0.0242(9) 0.0224(10) 0.0326(11) 0.0085(8) 0.0104(8) 0.0042(8)
C00O 0.0261(9) 0.0231(10) 0.0249(10) 0.0092(8) 0.0083(7) 0.0064(8)
C00P 0.0300(10) 0.0203(10) 0.0304(11) 0.0103(8) 0.0096(8) 0.0039(8)
C00Q 0.0264(9) 0.0294(11) 0.0228(10) 0.0125(8) 0.0066(8) 0.0072(8)
C00R 0.0284(10) 0.0242(10) 0.0255(11) 0.0076(8) 0.0048(8) 0.0038(8)
C00S 0.0287(10) 0.0249(11) 0.0329(12) 0.0116(9) 0.0134(8) 0.0069(8)
C00T 0.0309(10) 0.0277(11) 0.0301(11) 0.0097(9) 0.0107(8) 0.0082(9)
C00U 0.0253(10) 0.0375(12) 0.0322(12) 0.0110(10) 0.0114(8) 0.0076(9)
C00V 0.0249(10) 0.0318(12) 0.0301(11) 0.0114(9) 0.0079(8) -0.0012(8)
C00W 0.0265(10) 0.0365(12) 0.0484(14) 0.0162(10) 0.0132(9) 0.0105(9)
C00X 0.0333(11) 0.0321(12) 0.0320(12) 0.0033(9) 0.0100(9) 0.0021(9)
C00Y 0.0364(11) 0.0352(12) 0.0457(13) 0.0248(10) 0.0172(9) 0.0132(10)
C00Z 0.0435(12) 0.0393(13) 0.0472(14) 0.0275(11) 0.0213(10) 0.0178(11)
C010 0.0363(12) 0.0608(16) 0.0258(12) 0.0162(11) 0.0050(9) 0.0050(11)
C011 0.0478(13) 0.0419(13) 0.0390(13) 0.0197(11) 0.0222(10) 0.0158(11)
C012 0.0348(12) 0.0446(14) 0.0647(17) 0.0244(13) 0.0266(11) 0.0175(11)
C013 0.0533(14) 0.0481(15) 0.0539(16) 0.0229(12) 0.0391(12) 0.0208(12)

loop_
_atom_type_symbol
_atom_type_description
_atom_type_scat_dispersion_real
_atom_type_scat_dispersion_imag
_atom_type_scat_source
C C 0.0033 0.0016 'International Tables Vol C Tables 4.2.6.8 and 6.1.1.4'
H H 0.0000 0.0000 'International Tables Vol C Tables 4.2.6.8 and 6.1.1.4'
N N 0.0061 0.0033 'International Tables Vol C Tables 4.2.6.8 and 6.1.1.4'
S S 0.1246 0.1234 'International Tables Vol C Tables 4.2.6.8 and 6.1.1.4'

loop_
_geom_angle_atom_site_label_1
_geom_angle_atom_site_label_2
_geom_angle_atom_site_label_3
_geom_angle
_geom_angle_site_symmetry_1
_geom_angle_site_symmetry_3
_geom_angle_publ_flag
N002 S001 N003 101.30(8) . . ?
C00A N002 S001 106.73(12) . . ?
C00G N003 S001 106.41(11) . . ?
C005 C004 C006 122.09(15) . . ?
C007 C004 C005 118.83(15) . . ?
C007 C004 C006 119.04(16) . . ?
C004 C005 H005 120.1 . . ?
C009 C005 C004 119.80(15) . . ?
C009 C005 H005 120.1 . . ?
C00A C006 C004 123.24(16) . . ?
C00I C006 C004 121.52(16) . . ?
C00I C006 C00A 115.23(15) . . ?
C004 C007 H007 119.3 . . ?
C00J C007 C004 121.34(17) . . ?
C00J C007 H007 119.3 . . ?
C00B C008 C00O 110.92(15) . . ?
C00F C008 C00B 120.71(16) . . ?
C00F C008 C00O 128.36(17) . . ?
C005 C009 C00C 120.18(17) . . ?
C005 C009 C00L 128.77(15) . . ?
C00C C009 C00L 111.04(15) . . ?
N002 C00A C006 125.73(15) . . ?
N002 C00A C00G 112.78(15) . . ?
C006 C00A C00G 121.48(17) . . ?
C008 C00B C00H 108.51(16) . . ?
C00P C00B C008 120.23(16) . . ?
C00P C00B C00H 131.14(17) . . ?
C009 C00C C00N 108.35(16) . . ?
C00J C00C C009 120.57(16) . . ?
C00J C00C C00N 131.02(16) . . ?
C00G C00D C00E 123.31(16) . . ?
C00Q C00D C00E 121.10(17) . . ?
C00Q C00D C00G 115.52(15) . . ?
C00F C00E C00D 122.54(17) . . ?
C00M C00E C00D 118.82(16) . . ?
C00M C00E C00F 118.62(16) . . ?
C008 C00F C00E 119.70(18) . . ?
C008 C00F H00F 120.1 . . ?
C00E C00F H00F 120.1 . . ?
N003 C00G C00A 112.78(16) . . ?
N003 C00G C00D 126.35(15) . . ?
C00D C00G C00A 120.83(16) . . ?
C00K C00H C00B 108.03(16) . . ?
C00R C00H C00B 130.70(17) . . ?
C00R C00H C00K 121.20(16) . . ?
C006 C00I H00I 118.3 . . ?
C006 C00I C00Q 123.43(17) . . ?
C00Q C00I H00I 118.3 . . ?
C007 C00J H00J 120.4 . . ?
C00C C00J C007 119.27(16) . . ?
C00C C00J H00J 120.4 . . ?
C00H C00K C00O 111.37(15) . . ?
C00T C00K C00H 119.65(17) . . ?
C00T C00K C00O 128.97(17) . . ?
C009 C00L C00S 101.03(14) . . ?
C009 C00L C00Z 110.26(16) . . ?
C009 C00L C010 112.80(16) . . ?
C00S C00L C00Z 110.36(16) . . ?
C00S C00L C010 111.99(16) . . ?
C010 C00L C00Z 110.12(17) . . ?
C00E C00M H00M 119.0 . . ?
C00P C00M C00E 121.95(17) . . ?
C00P C00M H00M 119.0 . . ?
C00S C00N C00C 108.34(15) . . ?
C00W C00N C00C 130.63(19) . . ?
C00W C00N C00S 120.88(17) . . ?
C008 C00O C00X 110.64(15) . . ?
C008 C00O C00Y 111.53(15) . . ?
C00K C00O C008 100.97(15) . . ?
C00K C00O C00X 111.40(15) . . ?
C00K C00O C00Y 112.24(15) . . ?
C00X C00O C00Y 109.82(17) . . ?
C00B C00P H00P 120.6 . . ?
C00M C00P C00B 118.79(18) . . ?
C00M C00P H00P 120.6 . . ?
C00D C00Q C00I 123.43(17) . . ?
C00D C00Q H00Q 118.3 . . ?
C00I C00Q H00Q 118.3 . . ?
C00H C00R H00R 120.7 . . ?
C00V C00R C00H 118.59(18) . . ?
C00V C00R H00R 120.7 . . ?
C00N C00S C00L 110.96(15) . . ?
C011 C00S C00L 129.07(19) . . ?
C011 C00S C00N 119.97(18) . . ?
C00K C00T H00T 120.6 . . ?
C00U C00T C00K 118.90(18) . . ?
C00U C00T H00T 120.6 . . ?
C00T C00U H00U 119.4 . . ?
C00T C00U C00V 121.13(17) . . ?
C00V C00U H00U 119.4 . . ?
C00R C00V C00U 120.51(18) . . ?
C00R C00V H00V 119.7 . . ?
C00U C00V H00V 119.7 . . ?
C00N C00W H00W 120.6 . . ?
C012 C00W C00N 118.7(2) . . ?
C012 C00W H00W 120.6 . . ?
C00O C00X H00A 109.5 . . ?
C00O C00X H00B 109.5 . . ?
C00O C00X H00C 109.5 . . ?
H00A C00X H00B 109.5 . . ?
H00A C00X H00C 109.5 . . ?
H00B C00X H00C 109.5 . . ?
C00O C00Y H00D 109.5 . . ?
C00O C00Y H00E 109.5 . . ?
C00O C00Y H00G 109.5 . . ?
H00D C00Y H00E 109.5 . . ?
H00D C00Y H00G 109.5 . . ?
H00E C00Y H00G 109.5 . . ?
C00L C00Z H00H 109.5 . . ?
C00L C00Z H00K 109.5 . . ?
C00L C00Z H00L 109.5 . . ?
H00H C00Z H00K 109.5 . . ?
H00H C00Z H00L 109.5 . . ?
H00K C00Z H00L 109.5 . . ?
C00L C010 H01A 109.5 . . ?
C00L C010 H01B 109.5 . . ?
C00L C010 H01C 109.5 . . ?
H01A C010 H01B 109.5 . . ?
H01A C010 H01C 109.5 . . ?
H01B C010 H01C 109.5 . . ?
C00S C011 H011 120.7 . . ?
C00S C011 C013 118.6(2) . . ?
C013 C011 H011 120.7 . . ?
C00W C012 H012 119.7 . . ?
C013 C012 C00W 120.5(2) . . ?
C013 C012 H012 119.7 . . ?
C011 C013 H013 119.4 . . ?
C012 C013 C011 121.23(19) . . ?
C012 C013 H013 119.4 . . ?

loop_
_geom_bond_atom_site_label_1
_geom_bond_atom_site_label_2
_geom_bond_distance
_geom_bond_site_symmetry_2
_geom_bond_publ_flag
S001 N002 1.6053(15) . ?
S001 N003 1.6133(16) . ?
N002 C00A 1.349(2) . ?
N003 C00G 1.351(2) . ?
C004 C005 1.403(2) . ?
C004 C006 1.484(2) . ?
C004 C007 1.401(2) . ?
C005 H005 0.9300 . ?
C005 C009 1.386(2) . ?
C006 C00A 1.433(2) . ?
C006 C00I 1.370(3) . ?
C007 H007 0.9300 . ?
C007 C00J 1.386(2) . ?
C008 C00B 1.400(3) . ?
C008 C00F 1.381(2) . ?
C008 C00O 1.526(2) . ?
C009 C00C 1.401(2) . ?
C009 C00L 1.520(2) . ?
C00A C00G 1.443(2) . ?
C00B C00H 1.472(2) . ?
C00B C00P 1.388(3) . ?
C00C C00J 1.378(3) . ?
C00C C00N 1.468(2) . ?
C00D C00E 1.489(2) . ?
C00D C00G 1.432(3) . ?
C00D C00Q 1.371(2) . ?
C00E C00F 1.404(2) . ?
C00E C00M 1.400(3) . ?
C00F H00F 0.9300 . ?
C00H C00K 1.402(3) . ?
C00H C00R 1.385(3) . ?
C00I H00I 0.9300 . ?
C00I C00Q 1.416(2) . ?
C00J H00J 0.9300 . ?
C00K C00O 1.520(3) . ?
C00K C00T 1.390(2) . ?
C00L C00S 1.524(2) . ?
C00L C00Z 1.538(3) . ?
C00L C010 1.526(3) . ?
C00M H00M 0.9300 . ?
C00M C00P 1.382(2) . ?
C00N C00S 1.399(3) . ?
C00N C00W 1.388(3) . ?
C00O C00X 1.529(3) . ?
C00O C00Y 1.531(3) . ?
C00P H00P 0.9300 . ?
C00Q H00Q 0.9300 . ?
C00R H00R 0.9300 . ?
C00R C00V 1.385(2) . ?
C00S C011 1.386(3) . ?
C00T H00T 0.9300 . ?
C00T C00U 1.385(3) . ?
C00U H00U 0.9300 . ?
C00U C00V 1.387(3) . ?
C00V H00V 0.9300 . ?
C00W H00W 0.9300 . ?
C00W C012 1.382(3) . ?
C00X H00A 0.9600 . ?
C00X H00B 0.9600 . ?
C00X H00C 0.9600 . ?
C00Y H00D 0.9600 . ?
C00Y H00E 0.9600 . ?
C00Y H00G 0.9600 . ?
C00Z H00H 0.9600 . ?
C00Z H00K 0.9600 . ?
C00Z H00L 0.9600 . ?
C010 H01A 0.9600 . ?
C010 H01B 0.9600 . ?
C010 H01C 0.9600 . ?
C011 H011 0.9300 . ?
C011 C013 1.390(3) . ?
C012 H012 0.9300 . ?
C012 C013 1.382(3) . ?
C013 H013 0.9300 . ?

loop_
_geom_torsion_atom_site_label_1
_geom_torsion_atom_site_label_2
_geom_torsion_atom_site_label_3
_geom_torsion_atom_site_label_4
_geom_torsion
_geom_torsion_site_symmetry_1
_geom_torsion_site_symmetry_2
_geom_torsion_site_symmetry_3
_geom_torsion_site_symmetry_4
_geom_torsion_publ_flag
S001 N002 C00A C006 179.47(15) . . . . ?
S001 N002 C00A C00G 0.18(19) . . . . ?
S001 N003 C00G C00A 0.77(19) . . . . ?
S001 N003 C00G C00D 178.51(16) . . . . ?
N002 S001 N003 C00G -0.61(14) . . . . ?
N002 C00A C00G N003 -0.6(2) . . . . ?
N002 C00A C00G C00D -178.52(17) . . . . ?
N003 S001 N002 C00A 0.25(15) . . . . ?
C004 C005 C009 C00C 1.1(3) . . . . ?
C004 C005 C009 C00L -177.98(18) . . . . ?
C004 C006 C00A N002 2.1(3) . . . . ?
C004 C006 C00A C00G -178.64(16) . . . . ?
C004 C006 C00I C00Q 177.51(17) . . . . ?
C004 C007 C00J C00C -0.1(3) . . . . ?
C005 C004 C006 C00A 34.3(3) . . . . ?
C005 C004 C006 C00I -144.32(19) . . . . ?
C005 C004 C007 C00J 1.2(3) . . . . ?
C005 C009 C00C C00J 0.0(3) . . . . ?
C005 C009 C00C C00N -177.37(17) . . . . ?
C005 C009 C00L C00S 174.87(19) . . . . ?
C005 C009 C00L C00Z -68.4(2) . . . . ?
C005 C009 C00L C010 55.2(3) . . . . ?
C006 C004 C005 C009 176.07(17) . . . . ?
C006 C004 C007 C00J -176.62(17) . . . . ?
C006 C00A C00G N003 -179.97(16) . . . . ?
C006 C00A C00G C00D 2.2(3) . . . . ?
C006 C00I C00Q C00D 0.1(3) . . . . ?
C007 C004 C005 C009 -1.7(3) . . . . ?
C007 C004 C006 C00A -148.00(18) . . . . ?
C007 C004 C006 C00I 33.4(3) . . . . ?
C008 C00B C00H C00K 0.8(2) . . . . ?
C008 C00B C00H C00R -176.31(18) . . . . ?
C008 C00B C00P C00M 0.7(3) . . . . ?
C009 C00C C00J C007 -0.5(3) . . . . ?
C009 C00C C00N C00S 1.7(2) . . . . ?
C009 C00C C00N C00W 177.3(2) . . . . ?
C009 C00L C00S C00N 5.4(2) . . . . ?
C009 C00L C00S C011 -174.4(2) . . . . ?
C00A C006 C00I C00Q -1.2(3) . . . . ?
C00B C008 C00F C00E 0.3(3) . . . . ?
C00B C008 C00O C00K 4.35(19) . . . . ?
C00B C008 C00O C00X -113.69(17) . . . . ?
C00B C008 C00O C00Y 123.76(17) . . . . ?
C00B C00H C00K C00O 2.1(2) . . . . ?
C00B C00H C00K C00T -177.17(16) . . . . ?
C00B C00H C00R C00V 177.13(18) . . . . ?
C00C C009 C00L C00S -4.3(2) . . . . ?
C00C C009 C00L C00Z 112.43(18) . . . . ?
C00C C009 C00L C010 -124.01(18) . . . . ?
C00C C00N C00S C00L -4.6(2) . . . . ?
C00C C00N C00S C011 175.19(19) . . . . ?
C00C C00N C00W C012 -173.9(2) . . . . ?
C00D C00E C00F C008 -178.22(17) . . . . ?
C00D C00E C00M C00P 178.31(17) . . . . ?
C00E C00D C00G N003 -3.6(3) . . . . ?
C00E C00D C00G C00A 174.00(16) . . . . ?
C00E C00D C00Q C00I -175.12(17) . . . . ?
C00E C00M C00P C00B -0.3(3) . . . . ?
C00F C008 C00B C00H 175.80(16) . . . . ?
C00F C008 C00B C00P -0.7(3) . . . . ?
C00F C008 C00O C00K -174.74(18) . . . . ?
C00F C008 C00O C00X 67.2(2) . . . . ?
C00F C008 C00O C00Y -55.3(3) . . . . ?
C00F C00E C00M C00P -0.1(3) . . . . ?
C00G C00D C00E C00F 36.0(3) . . . . ?
C00G C00D C00E C00M -142.36(19) . . . . ?
C00G C00D C00Q C00I 2.0(3) . . . . ?
C00H C00B C00P C00M -174.86(18) . . . . ?
C00H C00K C00O C008 -3.87(19) . . . . ?
C00H C00K C00O C00X 113.62(17) . . . . ?
C00H C00K C00O C00Y -122.76(18) . . . . ?
C00H C00K C00T C00U 0.1(3) . . . . ?
C00H C00R C00V C00U -1.3(3) . . . . ?
C00I C006 C00A N002 -179.21(18) . . . . ?
C00I C006 C00A C00G 0.0(3) . . . . ?
C00J C00C C00N C00S -175.3(2) . . . . ?
C00J C00C C00N C00W 0.3(4) . . . . ?
C00K C00H C00R C00V 0.4(3) . . . . ?
C00K C00T C00U C00V -1.1(3) . . . . ?
C00L C009 C00C C00J 179.23(17) . . . . ?
C00L C009 C00C C00N 1.9(2) . . . . ?
C00L C00S C011 C013 179.4(2) . . . . ?
C00M C00E C00F C008 0.1(3) . . . . ?
C00N C00C C00J C007 176.19(19) . . . . ?
C00N C00S C011 C013 -0.3(3) . . . . ?
C00N C00W C012 C013 -0.4(4) . . . . ?
C00O C008 C00B C00H -3.4(2) . . . . ?
C00O C008 C00B C00P -179.84(16) . . . . ?
C00O C008 C00F C00E 179.28(17) . . . . ?
C00O C00K C00T C00U -179.07(18) . . . . ?
C00P C00B C00H C00K 176.72(19) . . . . ?
C00P C00B C00H C00R -0.4(3) . . . . ?
C00Q C00D C00E C00F -147.12(18) . . . . ?
C00Q C00D C00E C00M 34.5(3) . . . . ?
C00Q C00D C00G N003 179.37(17) . . . . ?
C00Q C00D C00G C00A -3.1(3) . . . . ?
C00R C00H C00K C00O 179.56(16) . . . . ?
C00R C00H C00K C00T 0.3(3) . . . . ?
C00S C00N C00W C012 1.3(3) . . . . ?
C00S C011 C013 C012 1.2(4) . . . . ?
C00T C00K C00O C008 175.35(18) . . . . ?
C00T C00K C00O C00X -67.2(2) . . . . ?
C00T C00K C00O C00Y 56.5(3) . . . . ?
C00T C00U C00V C00R 1.7(3) . . . . ?
C00W C00N C00S C00L 179.29(18) . . . . ?
C00W C00N C00S C011 -0.9(3) . . . . ?
C00W C012 C013 C011 -0.8(4) . . . . ?
C00Z C00L C00S C00N -111.28(19) . . . . ?
C00Z C00L C00S C011 69.0(3) . . . . ?
C010 C00L C00S C00N 125.66(19) . . . . ?
C010 C00L C00S C011 -54.1(3) . . . . ?
